data_1561633
loop_
_publ_author_name
'Kotha, Sambasivarao'
'Gupta, Naveen Kumar'
'Ansari, Saima'

_publ_section_title
;
 5-[(1,3-Dimethyl-5-oxo-2-sulfanylideneimidazolidin-4-ylidene)amino]-2-methylisoindoline-1,3-dione
;
_journal_coeditor_code HB4377
_journal_issue 4
_journal_name_full IUCrData
_journal_paper_doi 10.1107/S2414314621003229
_journal_volume 6
_journal_year 2021
_chemical_formula_iupac 'C14 H12 N4 O3 S'
_chemical_formula_moiety 'C14 H12 N4 O3 S'
_chemical_formula_sum 'C14 H12 N4 O3 S'
_chemical_formula_weight 316.34
_chemical_name_systematic
5-[(1,3-Dimethyl-5-oxo-2-sulfanylideneimidazolidin-4-ylidene)amino]-2-methylisoindoline-1,3-dione
_space_group_crystal_system monoclinic
_space_group_IT_number 14
_space_group_name_Hall '-P 2yn'
_space_group_name_H-M_alt 'P 1 21/n 1'
_atom_sites_solution_hydrogens geom
_atom_sites_solution_primary dual
_audit_creation_method
;
Olex2 1.2-ac3
(compiled 2017.08.10 svn.r3458 for OlexSys, GUI svn.r5381)
;
_cell_angle_alpha 90
_cell_angle_beta 94.750(10)
_cell_angle_gamma 90
_cell_formula_units_Z 4
_cell_length_a 5.4887(9)
_cell_length_b 9.2470(12)
_cell_length_c 27.457(2)
_cell_measurement_reflns_used 2419
_cell_measurement_temperature 150
_cell_measurement_theta_max 30.9850
_cell_measurement_theta_min 2.3260
_cell_volume 1388.8(3)
_computing_cell_refinement
;
CrysAlisPro (Rigaku OD, 2015)
;
_computing_data_collection
;
CrysAlisPro (Rigaku OD, 2015)
;
_computing_data_reduction
;
CrysAlisPro (Rigaku OD, 2015)
;
_computing_molecular_graphics
;
<i>OLEX2</i> (Dolomanov <i>et al.</i>,  2009)
;
_computing_publication_material
;
<i>OLEX2</i> (Dolomanov <i>et al.</i>,  2009)
;
_computing_structure_refinement
;
ShelXL (Sheldrick, 2015b)
;
_computing_structure_solution
;
ShelXT (Sheldrick, 2015a)
;
_diffrn_ambient_temperature 150
_diffrn_detector 'CCD plate'
_diffrn_detector_area_resol_mean 28.5714
_diffrn_measured_fraction_theta_full 0.957
_diffrn_measured_fraction_theta_max 0.957
_diffrn_measurement_device 'abstract diffractometer'
_diffrn_measurement_device_type 'Rigaku Oxford Diffraction Saturn724+'
_diffrn_measurement_method '\w scans'
_diffrn_measurement_specimen_support 'Mitegen 50um'
_diffrn_radiation_monochromator graphite
_diffrn_radiation_probe x-ray
_diffrn_radiation_type MoK\a
_diffrn_radiation_wavelength 0.71073
_diffrn_reflns_av_R_equivalents 0.1053
_diffrn_reflns_av_unetI/netI 0.0982
_diffrn_reflns_limit_h_max 6
_diffrn_reflns_limit_h_min -6
_diffrn_reflns_limit_k_max 10
_diffrn_reflns_limit_k_min -9
_diffrn_reflns_limit_l_max 32
_diffrn_reflns_limit_l_min -32
_diffrn_reflns_number 8048
_diffrn_reflns_theta_full 24.999
_diffrn_reflns_theta_max 24.999
_diffrn_reflns_theta_min 2.325
_diffrn_source 'fine-focus sealed X-ray tube'
_diffrn_source_current 24.0
_diffrn_source_power 1.2
_diffrn_source_voltage 50.0
_exptl_absorpt_coefficient_mu 0.252
_exptl_absorpt_correction_T_max 1.00000
_exptl_absorpt_correction_T_min 0.34003
_exptl_absorpt_correction_type multi-scan
_exptl_absorpt_process_details
;
(CrysalisPro; Rigaku OD, 2015)
;
_exptl_crystal_colour yellow
_exptl_crystal_density_diffrn 1.513
_exptl_crystal_description plate
_exptl_crystal_F_000 656
_exptl_crystal_size_max 0.306
_exptl_crystal_size_mid 0.267
_exptl_crystal_size_min 0.224
_refine_diff_density_max 0.382
_refine_diff_density_min -0.345
_refine_ls_extinction_method none
_refine_ls_goodness_of_fit_ref 1.039
_refine_ls_hydrogen_treatment constr
_refine_ls_matrix_type full
_refine_ls_number_parameters 202
_refine_ls_number_reflns 2343
_refine_ls_number_restraints 0
_refine_ls_restrained_S_all 1.039
_refine_ls_R_factor_all 0.0968
_refine_ls_R_factor_gt 0.0610
_refine_ls_shift/su_max 0.000
_refine_ls_shift/su_mean 0.000
_refine_ls_structure_factor_coef Fsqd
_refine_ls_weighting_details 'w=1/[\s^2^(Fo^2^)+(0.0624P)^2^+0.3068P] where P=(Fo^2^+2Fc^2^)/3'
_refine_ls_weighting_scheme calc
_refine_ls_wR_factor_gt 0.1326
_refine_ls_wR_factor_ref 0.1534
_reflns_number_gt 1624
_reflns_number_total 2343
_reflns_threshold_expression 'I > 2\s(I)'
_cod_data_source_file hb4377sup1.cif
_cod_data_source_block I
_cod_original_cell_volume 1388.7(3)
_cod_database_code 1561633
_shelx_space_group_comment
;
The symmetry employed for this shelxl refinement is uniquely defined
by the following loop, which should always be used as a source of
symmetry information in preference to the above space-group names.
They are only intended as comments.
;
_shelx_estimated_absorpt_t_min 0.927
_shelx_estimated_absorpt_t_max 0.946

loop_
_space_group_symop_operation_xyz
'x, y, z'
'-x+1/2, y+1/2, -z+1/2'
'-x, -y, -z'
'x-1/2, -y-1/2, z-1/2'

loop_
_atom_site_type_symbol
_atom_site_label
_atom_site_fract_x
_atom_site_fract_y
_atom_site_fract_z
_atom_site_U_iso_or_equiv
_atom_site_adp_type
_atom_site_calc_flag
_atom_site_occupancy
_atom_site_disorder_assembly
_atom_site_disorder_group
S S1 0.6276(2) 0.57457(11) 0.24925(3) 0.0309(3) Uani d 1 . .
O O3 0.5648(5) 0.8470(2) 0.40427(8) 0.0257(7) Uani d 1 . .
O O2 0.9716(5) 0.9678(3) 0.63093(8) 0.0257(7) Uani d 1 . .
O O1 0.4516(5) 0.6022(3) 0.57964(8) 0.0316(7) Uani d 1 . .
N N4 0.6704(5) 0.7946(3) 0.61393(9) 0.0209(7) Uani d 1 . .
N N2 0.5470(6) 0.7361(3) 0.32835(9) 0.0221(7) Uani d 1 . .
N N1 0.8657(6) 0.5885(3) 0.33889(9) 0.0220(7) Uani d 1 . .
N N3 1.0073(6) 0.6355(3) 0.41971(9) 0.0248(8) Uani d 1 . .
C C4 0.8759(7) 0.8769(4) 0.60409(11) 0.0207(9) Uani d 1 . .
C C3 0.9437(7) 0.8266(4) 0.55580(11) 0.0203(9) Uani d 1 . .
C C2 0.7823(7) 0.7184(4) 0.53916(11) 0.0227(9) Uani d 1 . .
C C10 0.8555(7) 0.6584(4) 0.38396(11) 0.0213(9) Uani d 1 . .
C C1 0.6097(7) 0.6926(4) 0.57754(11) 0.0216(9) Uani d 1 . .
C C12 0.6818(7) 0.6322(4) 0.30574(11) 0.0214(9) Uani d 1 . .
C C11 0.6395(7) 0.7596(4) 0.37603(11) 0.0221(9) Uani d 1 . .
C C8 0.9789(7) 0.7009(4) 0.46559(11) 0.0250(9) Uani d 1 . .
C C5 0.5476(7) 0.8074(4) 0.65885(11) 0.0289(10) Uani d 1 . .
H H5A 0.664931 0.840036 0.685427 0.043 Uiso calc 1 . .
H H5B 0.481137 0.713115 0.667237 0.043 Uiso calc 1 . .
H H5C 0.414137 0.877738 0.654078 0.043 Uiso calc 1 . .
C C7 1.1494(7) 0.8039(4) 0.48344(11) 0.0268(10) Uani d 1 . .
H H7 1.279648 0.829387 0.464394 0.032 Uiso calc 1 . .
C C9 0.7927(7) 0.6529(4) 0.49413(11) 0.0247(9) Uani d 1 . .
H H9 0.680360 0.579570 0.483004 0.030 Uiso calc 1 . .
C C6 1.1326(7) 0.8698(4) 0.52850(11) 0.0238(9) Uani d 1 . .
H H6 1.246289 0.941822 0.540186 0.029 Uiso calc 1 . .
C C14 0.3422(7) 0.8152(4) 0.30389(12) 0.0284(10) Uani d 1 . .
H H14A 0.403902 0.886751 0.281610 0.043 Uiso calc 1 . .
H H14B 0.251819 0.864661 0.328326 0.043 Uiso calc 1 . .
H H14C 0.233247 0.747504 0.285278 0.043 Uiso calc 1 . .
C C13 1.0409(8) 0.4761(4) 0.33055(13) 0.0360(11) Uani d 1 . .
H H13A 1.175975 0.479863 0.356201 0.054 Uiso calc 1 . .
H H13B 1.104667 0.490714 0.298611 0.054 Uiso calc 1 . .
H H13C 0.960755 0.381459 0.331176 0.054 Uiso calc 1 . .

loop_
_atom_site_aniso_label
_atom_site_aniso_U_11
_atom_site_aniso_U_22
_atom_site_aniso_U_33
_atom_site_aniso_U_12
_atom_site_aniso_U_13
_atom_site_aniso_U_23
S1 0.0393(8) 0.0339(7) 0.0201(5) 0.0062(5) 0.0060(4) -0.0072(4)
O3 0.0335(18) 0.0206(15) 0.0247(12) 0.0004(12) 0.0136(12) -0.0036(11)
O2 0.0278(17) 0.0253(15) 0.0248(12) -0.0008(12) 0.0064(11) -0.0070(11)
O1 0.0362(19) 0.0289(16) 0.0305(13) -0.0074(14) 0.0077(13) -0.0029(12)
N4 0.024(2) 0.0215(17) 0.0180(13) 0.0009(14) 0.0059(13) -0.0003(12)
N2 0.025(2) 0.0213(17) 0.0200(14) 0.0033(14) 0.0048(13) -0.0030(13)
N1 0.028(2) 0.0238(18) 0.0148(13) 0.0072(14) 0.0045(14) -0.0038(12)
N3 0.032(2) 0.0265(19) 0.0169(14) 0.0020(15) 0.0070(15) -0.0017(13)
C4 0.024(2) 0.017(2) 0.0221(17) 0.0047(16) 0.0056(17) -0.0017(16)
C3 0.026(2) 0.016(2) 0.0191(16) 0.0056(16) 0.0027(16) 0.0020(14)
C2 0.028(3) 0.022(2) 0.0189(16) 0.0036(17) 0.0056(16) 0.0011(15)
C10 0.027(2) 0.019(2) 0.0197(17) 0.0010(17) 0.0116(17) -0.0003(15)
C1 0.024(2) 0.023(2) 0.0182(16) 0.0041(18) 0.0024(16) 0.0017(15)
C12 0.023(2) 0.017(2) 0.0257(17) 0.0012(16) 0.0101(17) 0.0025(15)
C11 0.026(2) 0.019(2) 0.0225(16) -0.0058(16) 0.0115(16) -0.0010(15)
C8 0.037(3) 0.021(2) 0.0177(16) 0.0078(18) 0.0074(17) 0.0006(15)
C5 0.037(3) 0.032(2) 0.0193(16) 0.0032(19) 0.0157(17) -0.0030(16)
C7 0.035(3) 0.026(2) 0.0208(17) 0.0046(19) 0.0112(17) 0.0000(16)
C9 0.027(3) 0.024(2) 0.0228(17) 0.0017(17) 0.0048(17) 0.0029(15)
C6 0.026(3) 0.021(2) 0.0243(17) 0.0019(17) 0.0055(17) 0.0022(15)
C14 0.031(3) 0.026(2) 0.0290(18) 0.0074(18) 0.0048(17) 0.0010(17)
C13 0.047(3) 0.032(2) 0.0284(18) 0.020(2) 0.0041(19) -0.0047(18)

loop_
_atom_type_symbol
_atom_type_description
_atom_type_scat_dispersion_real
_atom_type_scat_dispersion_imag
_atom_type_scat_source
C C 0.0033 0.0016 'International Tables Vol C Tables 4.2.6.8 and 6.1.1.4'
H H 0.0000 0.0000 'International Tables Vol C Tables 4.2.6.8 and 6.1.1.4'
N N 0.0061 0.0033 'International Tables Vol C Tables 4.2.6.8 and 6.1.1.4'
O O 0.0106 0.0060 'International Tables Vol C Tables 4.2.6.8 and 6.1.1.4'
S S 0.1246 0.1234 'International Tables Vol C Tables 4.2.6.8 and 6.1.1.4'

loop_
_geom_angle_atom_site_label_1
_geom_angle_atom_site_label_2
_geom_angle_atom_site_label_3
_geom_angle_site_symmetry_1
_geom_angle_site_symmetry_3
_geom_angle
_geom_angle_publ_flag
C4 N4 C5 . . 123.6(3) ?
C1 N4 C4 . . 112.1(3) ?
C1 N4 C5 . . 124.1(3) ?
C12 N2 C14 . . 124.0(3) ?
C11 N2 C12 . . 111.4(3) ?
C11 N2 C14 . . 124.5(3) ?
C10 N1 C13 . . 123.1(3) ?
C12 N1 C10 . . 111.8(3) ?
C12 N1 C13 . . 124.9(3) ?
C10 N3 C8 . . 120.6(3) ?
O2 C4 N4 . . 125.1(3) ?
O2 C4 C3 . . 129.4(3) ?
N4 C4 C3 . . 105.5(3) ?
C2 C3 C4 . . 108.7(3) ?
C6 C3 C4 . . 130.4(3) ?
C6 C3 C2 . . 121.0(3) ?
C3 C2 C1 . . 107.9(3) ?
C9 C2 C3 . . 122.5(3) ?
C9 C2 C1 . . 129.6(3) ?
N1 C10 C11 . . 104.3(3) ?
N3 C10 N1 . . 122.8(3) ?
N3 C10 C11 . . 132.9(3) ?
O1 C1 N4 . . 124.3(3) ?
O1 C1 C2 . . 130.1(3) ?
N4 C1 C2 . . 105.7(3) ?
N2 C12 S1 . . 125.7(3) ?
N1 C12 S1 . . 126.9(3) ?
N1 C12 N2 . . 107.4(3) ?
O3 C11 N2 . . 126.3(3) ?
O3 C11 C10 . . 128.5(3) ?
N2 C11 C10 . . 105.1(3) ?
C7 C8 N3 . . 118.9(3) ?
C7 C8 C9 . . 121.0(3) ?
C9 C8 N3 . . 119.9(3) ?
N4 C5 H5A . . 109.5 ?
N4 C5 H5B . . 109.5 ?
N4 C5 H5C . . 109.5 ?
H5A C5 H5B . . 109.5 ?
H5A C5 H5C . . 109.5 ?
H5B C5 H5C . . 109.5 ?
C8 C7 H7 . . 119.3 ?
C6 C7 C8 . . 121.4(3) ?
C6 C7 H7 . . 119.3 ?
C2 C9 C8 . . 116.4(3) ?
C2 C9 H9 . . 121.8 ?
C8 C9 H9 . . 121.8 ?
C3 C6 C7 . . 117.5(3) ?
C3 C6 H6 . . 121.2 ?
C7 C6 H6 . . 121.2 ?
N2 C14 H14A . . 109.5 ?
N2 C14 H14B . . 109.5 ?
N2 C14 H14C . . 109.5 ?
H14A C14 H14B . . 109.5 ?
H14A C14 H14C . . 109.5 ?
H14B C14 H14C . . 109.5 ?
N1 C13 H13A . . 109.5 ?
N1 C13 H13B . . 109.5 ?
N1 C13 H13C . . 109.5 ?
H13A C13 H13B . . 109.5 ?
H13A C13 H13C . . 109.5 ?
H13B C13 H13C . . 109.5 ?

loop_
_geom_bond_atom_site_label_1
_geom_bond_atom_site_label_2
_geom_bond_site_symmetry_2
_geom_bond_distance
_geom_bond_publ_flag
S1 C12 . 1.644(3) ?
O3 C11 . 1.215(4) ?
O2 C4 . 1.209(4) ?
O1 C1 . 1.210(4) ?
N4 C4 . 1.405(5) ?
N4 C1 . 1.394(4) ?
N4 C5 . 1.459(4) ?
N2 C12 . 1.390(4) ?
N2 C11 . 1.382(4) ?
N2 C14 . 1.458(5) ?
N1 C10 . 1.401(4) ?
N1 C12 . 1.363(5) ?
N1 C13 . 1.448(4) ?
N3 C10 . 1.252(4) ?
N3 C8 . 1.417(4) ?
C4 C3 . 1.481(4) ?
C3 C2 . 1.389(5) ?
C3 C6 . 1.387(5) ?
C2 C1 . 1.493(4) ?
C2 C9 . 1.382(4) ?
C10 C11 . 1.512(5) ?
C8 C7 . 1.395(5) ?
C8 C9 . 1.410(5) ?
C5 H5A . 0.9800 ?
C5 H5B . 0.9800 ?
C5 H5C . 0.9800 ?
C7 H7 . 0.9500 ?
C7 C6 . 1.389(4) ?
C9 H9 . 0.9500 ?
C6 H6 . 0.9500 ?
C14 H14A . 0.9800 ?
C14 H14B . 0.9800 ?
C14 H14C . 0.9800 ?
C13 H13A . 0.9800 ?
C13 H13B . 0.9800 ?
C13 H13C . 0.9800 ?

loop_
_geom_hbond_atom_site_label_D
_geom_hbond_atom_site_label_H
_geom_hbond_atom_site_label_A
_geom_hbond_site_symmetry_A
_geom_hbond_distance_DH
_geom_hbond_distance_HA
_geom_hbond_distance_DA
_geom_hbond_angle_DHA
C5 H5C O2 1_455 0.98 2.60 3.519(5) 157
C7 H7 O3 1_655 0.95 2.37 3.302(4) 166
C9 H9 O1 3_666 0.95 2.47 3.319(4) 149
C14 H14B O2 3_676 0.98 2.32 3.272(5) 164

loop_
_geom_torsion_atom_site_label_1
_geom_torsion_atom_site_label_2
_geom_torsion_atom_site_label_3
_geom_torsion_atom_site_label_4
_geom_torsion_site_symmetry_1
_geom_torsion_site_symmetry_2
_geom_torsion_site_symmetry_3
_geom_torsion_site_symmetry_4
_geom_torsion
_geom_torsion_publ_flag
O2 C4 C3 C2 . . . . 179.0(4) ?
O2 C4 C3 C6 . . . . -0.2(7) ?
N4 C4 C3 C2 . . . . -0.5(4) ?
N4 C4 C3 C6 . . . . -179.6(4) ?
N1 C10 C11 O3 . . . . -176.8(3) ?
N1 C10 C11 N2 . . . . 1.0(3) ?
N3 C10 C11 O3 . . . . 1.1(6) ?
N3 C10 C11 N2 . . . . 178.9(4) ?
N3 C8 C7 C6 . . . . -179.0(3) ?
N3 C8 C9 C2 . . . . 177.7(3) ?
C4 N4 C1 O1 . . . . 174.2(4) ?
C4 N4 C1 C2 . . . . -4.0(4) ?
C4 C3 C2 C1 . . . . -1.9(4) ?
C4 C3 C2 C9 . . . . 177.7(3) ?
C4 C3 C6 C7 . . . . -179.1(3) ?
C3 C2 C1 O1 . . . . -174.6(4) ?
C3 C2 C1 N4 . . . . 3.6(4) ?
C3 C2 C9 C8 . . . . 0.6(5) ?
C2 C3 C6 C7 . . . . 1.9(5) ?
C10 N1 C12 S1 . . . . -179.0(3) ?
C10 N1 C12 N2 . . . . 1.3(4) ?
C10 N3 C8 C7 . . . . -113.3(4) ?
C10 N3 C8 C9 . . . . 72.0(5) ?
C1 N4 C4 O2 . . . . -176.6(3) ?
C1 N4 C4 C3 . . . . 2.9(4) ?
C1 C2 C9 C8 . . . . -180.0(4) ?
C12 N2 C11 O3 . . . . 177.6(3) ?
C12 N2 C11 C10 . . . . -0.3(4) ?
C12 N1 C10 N3 . . . . -179.6(3) ?
C12 N1 C10 C11 . . . . -1.4(4) ?
C11 N2 C12 S1 . . . . 179.7(3) ?
C11 N2 C12 N1 . . . . -0.6(4) ?
C8 N3 C10 N1 . . . . -175.4(3) ?
C8 N3 C10 C11 . . . . 7.1(6) ?
C8 C7 C6 C3 . . . . 1.8(6) ?
C5 N4 C4 O2 . . . . -1.0(6) ?
C5 N4 C4 C3 . . . . 178.5(3) ?
C5 N4 C1 O1 . . . . -1.3(6) ?
C5 N4 C1 C2 . . . . -179.5(3) ?
C7 C8 C9 C2 . . . . 3.1(5) ?
C9 C2 C1 O1 . . . . 5.9(7) ?
C9 C2 C1 N4 . . . . -175.9(4) ?
C9 C8 C7 C6 . . . . -4.3(6) ?
C6 C3 C2 C1 . . . . 177.4(3) ?
C6 C3 C2 C9 . . . . -3.1(6) ?
C14 N2 C12 S1 . . . . -3.3(5) ?
C14 N2 C12 N1 . . . . 176.4(3) ?
C14 N2 C11 O3 . . . . 0.6(5) ?
C14 N2 C11 C10 . . . . -177.2(3) ?
C13 N1 C10 N3 . . . . 4.7(5) ?
C13 N1 C10 C11 . . . . -177.1(3) ?
C13 N1 C12 S1 . . . . -3.4(5) ?
C13 N1 C12 N2 . . . . 176.9(3) ?

_cod_database_fobs_code 1561633
